data_2017440
loop_
_publ_author_name
'Chippindale, Ann M.'
'Bilb\'e, Edward J.'
'Hibble, Simon J.'

_publ_section_title
;
 Bis[bis(methoxycarbimido)aminato]copper(II) 1-methylpyrrolidin-2-one
 disolvate
;
_journal_coeditor_code GG3219
_journal_issue 12
_journal_name_full 'Acta Crystallographica Section C'
_journal_page_first m485
_journal_page_last m487
_journal_paper_doi 10.1107/S0108270109048252
_journal_volume 65
_journal_year 2009
_chemical_formula_iupac '[Cu (C4 H8 N3 O2)2], 2C5 H9 N O'
_chemical_formula_moiety 'C8 H16 Cu N6 O4, 2(C5 H9 N O)'
_chemical_formula_sum 'C18 H34 Cu N8 O6'
_chemical_formula_weight 522.08
_chemical_name_systematic
;
Bis[bis(methoxycarbimido)aminato]copper(II)--1-methylpyrrolidin-2-one (1/2)
;
_space_group_IT_number 14
_symmetry_cell_setting monoclinic
_symmetry_space_group_name_Hall '-P 2ybc'
_symmetry_space_group_name_H-M 'P 1 21/c 1'
_atom_sites_solution_hydrogens geom
_atom_sites_solution_primary direct
_cell_angle_alpha 90
_cell_angle_beta 102.833(2)
_cell_angle_gamma 90
_cell_formula_units_Z 2
_cell_length_a 7.52863(18)
_cell_length_b 11.5650(3)
_cell_length_c 14.0547(3)
_cell_measurement_reflns_used 8090
_cell_measurement_temperature 150.0(10)
_cell_measurement_theta_max 32.89
_cell_measurement_theta_min 2.30
_cell_volume 1193.16(5)
_computing_cell_refinement 'CrysAlis RED (Oxford Diffraction, 2006)'
_computing_data_collection 'Xcalibur (Oxford Diffraction, 2006)'
_computing_data_reduction 'CrysAlis RED (Oxford Diffraction, 2006)'
_computing_molecular_graphics 'CAMERON (Watkin <i>et al.</i>,  1996)'
_computing_publication_material 'CRYSTALS (Betteridge <i>et al.</i>,  2003)'
_computing_structure_refinement 'CRYSTALS (Betteridge <i>et al.</i>,  2003)'
_computing_structure_solution 'SIR92 (Altomare <i>et al.</i>,  1994)'
_diffrn_ambient_temperature 150.0(10)
_diffrn_measured_fraction_theta_full 0.996
_diffrn_measured_fraction_theta_max 0.871
_diffrn_measurement_device Area
_diffrn_measurement_device_type 'Oxford Diffraction Xcalibur'
_diffrn_measurement_method \w/2\q
_diffrn_radiation_monochromator graphite
_diffrn_radiation_type 'Mo K\a'
_diffrn_radiation_wavelength 0.71073
_diffrn_reflns_av_R_equivalents 0.013
_diffrn_reflns_limit_h_max 10
_diffrn_reflns_limit_h_min -6
_diffrn_reflns_limit_k_max 17
_diffrn_reflns_limit_k_min -7
_diffrn_reflns_limit_l_max 20
_diffrn_reflns_limit_l_min -21
_diffrn_reflns_number 8090
_diffrn_reflns_theta_full 27.952
_diffrn_reflns_theta_max 32.885
_diffrn_reflns_theta_min 2.304
_diffrn_standards_number 0
_exptl_absorpt_coefficient_mu 0.966
_exptl_absorpt_correction_T_max 0.87
_exptl_absorpt_correction_T_min 0.82
_exptl_absorpt_correction_type multi-scan
_exptl_absorpt_process_details '(CrysAlis RED; Oxford Diffraction, 2006)'
_exptl_crystal_colour pink
_exptl_crystal_density_diffrn 1.453
_exptl_crystal_density_method 'not measured'
_exptl_crystal_description block
_exptl_crystal_F_000 550
_exptl_crystal_size_max 0.360
_exptl_crystal_size_mid 0.170
_exptl_crystal_size_min 0.150
_refine_diff_density_max 0.33
_refine_diff_density_min -0.41
_refine_ls_extinction_method None
_refine_ls_goodness_of_fit_ref 1.0400
_refine_ls_hydrogen_treatment refxyz
_refine_ls_matrix_type full
_refine_ls_number_parameters 196
_refine_ls_number_reflns 3097
_refine_ls_number_restraints 17
_refine_ls_R_factor_all 0.0281
_refine_ls_R_factor_gt 0.0223
_refine_ls_shift/su_max 0.0006146
_refine_ls_shift/su_mean 0.0561230
_refine_ls_structure_factor_coef F
_refine_ls_weighting_details
;
Method, part 1, Chebychev polynomial, (Watkin, 1994, Prince, 1982)
[weight] = 1.0/[A~0~*T~0~(x)+A~1~*T~1~(x) ... +A~n-1~]*T~n-1~(x)]
where A~i~ are the Chebychev coefficients listed below and x= Fcalc/Fmax
Method = Robust Weighting (Prince, 1982)
W = [weight] * [1-(deltaF/6*sigmaF)^2^]^2^
A~i~ are:
13.1 -5.57 11.7
Prince, E. (1982). <i>Mathematical Techniques in Crystallography and
Materials Science</i>. New York: Springer-Verlag.
Watkin, D. J. (1994). <i>Acta Cryst.</i> A<b>50</b>, 411--437.
;
_refine_ls_weighting_scheme calc
_refine_ls_wR_factor_all 0.0253
_refine_ls_wR_factor_gt 0.0248
_refine_ls_wR_factor_ref 0.0245
_reflns_number_gt 3244
_reflns_number_total 3880
_reflns_threshold_expression I>2\s(I)
_cod_data_source_file gg3219.cif
_cod_data_source_block I
_cod_original_cell_volume 1193.15(5)
_cod_original_sg_symbol_H-M 'P 21/c'
_cod_database_code 2017440
_cod_database_fobs_code 2017440

loop_
_symmetry_equiv_pos_as_xyz
x,y,z
-x,-y,-z
-x,y+1/2,-z+1/2
x,-y+1/2,z+1/2

loop_
_atom_site_type_symbol
_atom_site_label
_atom_site_fract_x
_atom_site_fract_y
_atom_site_fract_z
_atom_site_U_iso_or_equiv
_atom_site_adp_type
_atom_site_occupancy
_atom_site_disorder_assembly
_atom_site_disorder_group
Cu Cu1 0.0000 0.5000 0.5000 0.0164 Uani 1.0000 . .
N N1 -0.07897(10) 0.33988(6) 0.48426(5) 0.0218 Uani 1.0000 . .
N N2 0.05242(10) 0.26462(6) 0.64206(5) 0.0219 Uani 1.0000 . .
N N3 0.11767(10) 0.46531(6) 0.63448(5) 0.0220 Uani 1.0000 . .
N N4 0.45562(10) 0.74412(6) 0.86909(5) 0.0244 Uani 1.0000 . .
O O1 -0.11707(10) 0.15338(5) 0.52146(5) 0.0265 Uani 1.0000 . .
O O2 0.22157(10) 0.36290(6) 0.77153(5) 0.0309 Uani 1.0000 . .
O O3 0.32620(11) 0.67872(7) 0.71593(5) 0.0369 Uani 1.0000 . .
C C1 -0.04474(10) 0.25871(6) 0.55014(5) 0.0195 Uani 1.0000 . .
C C2 0.12526(10) 0.36510(7) 0.67728(5) 0.0206 Uani 1.0000 . .
C C3 -0.08590(14) 0.06180(7) 0.59258(7) 0.0300 Uani 1.0000 . .
C C4 0.22943(19) 0.25484(10) 0.82308(7) 0.0403 Uani 1.0000 . .
C C5 0.36415(12) 0.75736(8) 0.77636(6) 0.0245 Uani 1.0000 . .
C C6 0.31810(15) 0.88354(9) 0.75882(8) 0.0358 Uani 1.0000 . .
C C7 0.38976(14) 0.94372(8) 0.85648(9) 0.0356 Uani 1.0000 . .
C C8 0.48593(12) 0.84988(8) 0.92629(7) 0.0275 Uani 1.0000 . .
C C9 0.52978(15) 0.63505(9) 0.90959(8) 0.0345 Uani 1.0000 . .
H H33 -0.1424 -0.0071 0.5640 0.0360 Uiso 1.0000 . .
H H32 0.0417 0.0490 0.6142 0.0360 Uiso 1.0000 . .
H H31 -0.1280(18) 0.0820(14) 0.6486(8) 0.0360 Uiso 1.0000 . .
H H41 0.298(2) 0.2693(15) 0.8869(8) 0.0484 Uiso 1.0000 . .
H H42 0.292(2) 0.1995(12) 0.7934(12) 0.0484 Uiso 1.0000 . .
H H43 0.1096(15) 0.2330(16) 0.8274(13) 0.0484 Uiso 1.0000 . .
H H61 0.3723(19) 0.9112(14) 0.7090(9) 0.0429 Uiso 1.0000 . .
H H62 0.1886(12) 0.8932(15) 0.7368(11) 0.0429 Uiso 1.0000 . .
H H71 0.470(2) 1.0052(11) 0.8504(14) 0.0427 Uiso 1.0000 . .
H H72 0.2914(18) 0.9748(14) 0.8806(12) 0.0427 Uiso 1.0000 . .
H H81 0.6146(12) 0.8606(13) 0.9483(10) 0.0331 Uiso 1.0000 . .
H H82 0.4320(19) 0.8416(13) 0.9813(8) 0.0331 Uiso 1.0000 . .
H H93 0.486(2) 0.6185(15) 0.9668(9) 0.0414 Uiso 1.0000 . .
H H92 0.6578(12) 0.6401(14) 0.9215(11) 0.0414 Uiso 1.0000 . .
H H91 0.4812(19) 0.5757(11) 0.8655(10) 0.0414 Uiso 1.0000 . .
H H11 -0.1467(15) 0.3158(12) 0.4308(7) 0.0261 Uiso 1.0000 . .
H H34 0.1756(18) 0.5170(10) 0.6728(9) 0.0263 Uiso 1.0000 . .

loop_
_atom_site_aniso_label
_atom_site_aniso_U_11
_atom_site_aniso_U_22
_atom_site_aniso_U_33
_atom_site_aniso_U_12
_atom_site_aniso_U_13
_atom_site_aniso_U_23
Cu1 0.01915(6) 0.01562(6) 0.01437(6) 0.00031(5) 0.00329(4) 0.00078(4)
N1 0.0290(3) 0.0187(3) 0.0162(3) -0.0021(2) 0.0016(2) 0.0000(2)
N2 0.0274(3) 0.0188(3) 0.0184(3) 0.0006(2) 0.0029(2) 0.0022(2)
N3 0.0275(3) 0.0187(3) 0.0175(3) -0.0021(2) 0.0003(2) 0.0007(2)
N4 0.0271(3) 0.0198(3) 0.0229(3) 0.0017(2) -0.0018(2) -0.0005(2)
O1 0.0379(3) 0.0170(2) 0.0229(3) -0.0036(2) 0.0034(2) 0.0002(2)
O2 0.0434(3) 0.0256(3) 0.0177(2) -0.0001(3) -0.0061(2) 0.0033(2)
O3 0.0467(4) 0.0334(4) 0.0257(3) -0.0102(3) -0.0028(3) -0.0041(3)
C1 0.0231(3) 0.0166(3) 0.0193(3) 0.0001(2) 0.0057(2) -0.0009(2)
C2 0.0229(3) 0.0214(3) 0.0164(3) 0.0021(2) 0.0021(2) 0.0010(2)
C3 0.0424(5) 0.0170(3) 0.0306(4) -0.0014(3) 0.0079(3) 0.0031(3)
C4 0.0589(6) 0.0319(5) 0.0234(4) 0.0018(4) -0.0052(4) 0.0107(3)
C5 0.0249(3) 0.0233(4) 0.0232(3) -0.0034(3) 0.0006(3) 0.0034(3)
C6 0.0393(5) 0.0269(4) 0.0389(5) 0.0005(4) 0.0038(4) 0.0133(4)
C7 0.0347(4) 0.0204(4) 0.0527(6) 0.0009(3) 0.0120(4) -0.0023(4)
C8 0.0264(4) 0.0267(4) 0.0294(4) -0.0052(3) 0.0060(3) -0.0070(3)
C9 0.0365(4) 0.0278(4) 0.0351(4) 0.0081(3) -0.0010(4) 0.0069(3)

loop_
_atom_type_symbol
_atom_type_scat_dispersion_real
_atom_type_scat_dispersion_imag
_atom_type_scat_source
C 0.0033 0.0016 'International Tables Vol C 4.2.6.8 and 6.1.1.4'
H 0.0000 0.0000 'International Tables Vol C 4.2.6.8 and 6.1.1.4'
N 0.0061 0.0033 'International Tables Vol C 4.2.6.8 and 6.1.1.4'
O 0.0106 0.0060 'International Tables Vol C 4.2.6.8 and 6.1.1.4'
Cu 0.3201 1.2651 'International Tables Vol C 4.2.6.8 and 6.1.1.4'

loop_
_geom_angle_atom_site_label_1
_geom_angle_atom_site_label_2
_geom_angle_atom_site_label_3
_geom_angle_site_symmetry_1
_geom_angle_site_symmetry_2
_geom_angle_site_symmetry_3
_geom_angle
_geom_angle_publ_flag
N3 Cu1 N1 2_566 . 2_566 88.61(3) no
N3 Cu1 N1 2_566 . . 91.39(3) no
N1 Cu1 N1 2_566 . . 180 no
N3 Cu1 N3 2_566 . . 180 no
N1 Cu1 N3 2_566 . . 91.39(3) yes
N1 Cu1 N3 . . . 88.61(3) yes
Cu1 N1 C1 . . . 126.76(6) yes
Cu1 N1 H11 . . . 121.2(9) no
C1 N1 H11 . . . 112.0(9) no
C1 N2 C2 . . . 119.67(7) no
Cu1 N3 C2 . . . 126.68(6) yes
Cu1 N3 H34 . . . 121.8(9) no
C2 N3 H34 . . . 111.5(9) no
C5 N4 C8 . . . 115.16(7) no
C5 N4 C9 . . . 123.58(8) no
C8 N4 C9 . . . 121.17(8) no
C1 O1 C3 . . . 117.45(7) no
C2 O2 C4 . . . 117.35(7) no
O1 C1 N2 . . . 115.45(7) no
O1 C1 N1 . . . 115.60(7) no
N2 C1 N1 . . . 128.96(7) no
O2 C2 N2 . . . 115.56(7) no
O2 C2 N3 . . . 115.18(7) no
N2 C2 N3 . . . 129.26(7) no
O1 C3 H33 . . . 109.6 no
O1 C3 H32 . . . 109.5 no
H33 C3 H32 . . . 109.3 no
O1 C3 H31 . . . 111.4(10) no
H33 C3 H31 . . . 111.1 no
H32 C3 H31 . . . 105.9 no
O2 C4 H41 . . . 106.1(11) no
O2 C4 H42 . . . 109.6(11) no
H41 C4 H42 . . . 108.6(14) no
O2 C4 H43 . . . 109.2(11) no
H41 C4 H43 . . . 108.1(14) no
H42 C4 H43 . . . 114.8(15) no
N4 C5 O3 . . . 125.12(9) no
N4 C5 C6 . . . 108.62(8) no
O3 C5 C6 . . . 126.25(8) no
C5 C6 C7 . . . 105.77(8) no
C5 C6 H61 . . . 109.2(11) no
C7 C6 H61 . . . 112.9(10) no
C5 C6 H62 . . . 110.2(11) no
C7 C6 H62 . . . 111.5(10) no
H61 C6 H62 . . . 107.3(13) no
C6 C7 C8 . . . 105.96(7) no
C6 C7 H71 . . . 111.5(12) no
C8 C7 H71 . . . 111.6(11) no
C6 C7 H72 . . . 110.2(11) no
C8 C7 H72 . . . 109.5(11) no
H71 C7 H72 . . . 108.1(14) no
C7 C8 N4 . . . 104.36(7) no
C7 C8 H81 . . . 114.5(9) no
N4 C8 H81 . . . 108.1(9) no
C7 C8 H82 . . . 111.3(9) no
N4 C8 H82 . . . 108.7(9) no
H81 C8 H82 . . . 109.5(12) no
N4 C9 H93 . . . 109.5(10) no
N4 C9 H92 . . . 107.9(10) no
H93 C9 H92 . . . 113.0(13) no
N4 C9 H91 . . . 108.5(10) no
H93 C9 H91 . . . 104.6(14) no
H92 C9 H91 . . . 113.2(13) no

loop_
_geom_bond_atom_site_label_1
_geom_bond_atom_site_label_2
_geom_bond_site_symmetry_1
_geom_bond_site_symmetry_2
_geom_bond_distance
_geom_bond_publ_flag
Cu1 N3 . 2_566 1.9427(7) no
Cu1 N1 . 2_566 1.9424(7) no
Cu1 N1 . . 1.9424(7) yes
Cu1 N3 . . 1.9427(7) yes
N1 C1 . . 1.3034(10) no
N1 H11 . . 0.855(8) no
N2 C1 . . 1.3375(10) no
N2 C2 . . 1.3324(10) no
N3 C2 . . 1.3012(10) no
N3 H34 . . 0.856(8) no
N4 C5 . . 1.3407(11) no
N4 C8 . . 1.4536(11) no
N4 C9 . . 1.4441(12) no
O1 C1 . . 1.3585(9) no
O1 C3 . . 1.4393(11) no
O2 C2 . . 1.3618(9) no
O2 C4 . . 1.4391(12) no
O3 C5 . . 1.2339(11) no
C3 H33 . . 0.950 no
C3 H32 . . 0.953 no
C3 H31 . . 0.941(8) no
C4 H41 . . 0.945(9) no
C4 H42 . . 0.944(9) no
C4 H43 . . 0.952(9) no
C5 C6 . . 1.5074(13) no
C6 C7 . . 1.5267(16) no
C6 H61 . . 0.941(9) no
C6 H62 . . 0.961(8) no
C7 C8 . . 1.5327(15) no
C7 H71 . . 0.950(9) no
C7 H72 . . 0.951(9) no
C8 H81 . . 0.957(8) no
C8 H82 . . 0.955(8) no
C9 H93 . . 0.952(9) no
C9 H92 . . 0.943(8) no
C9 H91 . . 0.943(9) no

loop_
_geom_hbond_atom_site_label_D
_geom_hbond_atom_site_label_H
_geom_hbond_atom_site_label_A
_geom_hbond_site_symmetry_D
_geom_hbond_site_symmetry_H
_geom_hbond_site_symmetry_A
_geom_hbond_distance_DH
_geom_hbond_distance_HA
_geom_hbond_distance_DA
_geom_hbond_angle_DHA
_geom_hbond_publ_flag
N1 H11 O3 . . 2_566 0.856(10) 2.201(10) 3.0168(14) 159.0(10) yes
N3 H34 O3 . . . 0.856(12) 2.201(12) 3.0113(14) 158.0(10) yes
